data_4073947
loop_
_publ_author_name
'Wagner, Harald'
'Wallner, Andreas'
'Fischer, Jelena'
'Flock, Michaela'
'Baumgartner, Judith'
'Marschner, Christoph'

_publ_section_title
;
 Rearrangement of Cyclic Silanes with Aluminum Trichloride
;
_journal_issue 27
_journal_name_full Organometallics
_journal_page_first 6704
_journal_paper_doi 10.1021/om7007524
_journal_volume 26
_journal_year 2007
_chemical_formula_sum 'C26 H78 Si13'
_chemical_formula_weight 756.05
_chemical_name_systematic
;
 ?
;
_space_group_IT_number 2
_symmetry_cell_setting triclinic
_symmetry_space_group_name_Hall '-P 1'
_symmetry_space_group_name_H-M 'P -1'
_atom_sites_solution_hydrogens geom
_atom_sites_solution_primary direct
_atom_sites_solution_secondary difmap
_audit_creation_method SHELXL-97
_cell_angle_alpha 76.20(3)
_cell_angle_beta 78.64(3)
_cell_angle_gamma 72.26(3)
_cell_formula_units_Z 2
_cell_length_a 9.910(2)
_cell_length_b 15.866(3)
_cell_length_c 17.130(3)
_cell_measurement_temperature 100(2)
_cell_volume 2468.7(9)
_computing_cell_refinement 'Bruker XSCANS'
_computing_data_collection 'Bruker XSCANS'
_computing_data_reduction 'Bruker SHELXTL'
_computing_molecular_graphics 'Bruker SHELXTL'
_computing_publication_material 'Bruker SHELXTL'
_computing_structure_refinement 'SHELXL-97 (Sheldrick, 1997)'
_computing_structure_solution 'SHELXS-97 (Sheldrick, 1990)'
_diffrn_ambient_temperature 100(2)
_diffrn_measured_fraction_theta_full 0.984
_diffrn_measured_fraction_theta_max 0.984
_diffrn_measurement_device_type 'Bruker P4'
_diffrn_measurement_method '\w scans'
_diffrn_radiation_monochromator graphite
_diffrn_radiation_source 'fine-focus sealed tube'
_diffrn_radiation_type MoK\a
_diffrn_radiation_wavelength 0.71073
_diffrn_reflns_av_R_equivalents 0.1008
_diffrn_reflns_av_sigmaI/netI 0.1828
_diffrn_reflns_limit_h_max 11
_diffrn_reflns_limit_h_min -11
_diffrn_reflns_limit_k_max 19
_diffrn_reflns_limit_k_min -18
_diffrn_reflns_limit_l_max 20
_diffrn_reflns_limit_l_min -20
_diffrn_reflns_number 17984
_diffrn_reflns_theta_full 25.27
_diffrn_reflns_theta_max 25.27
_diffrn_reflns_theta_min 1.66
_exptl_absorpt_coefficient_mu 0.355
_exptl_absorpt_correction_T_max 0.9325
_exptl_absorpt_correction_T_min 0.8539
_exptl_absorpt_correction_type SADABS
_exptl_absorpt_process_details XPREP
_exptl_crystal_colour colorless
_exptl_crystal_density_diffrn 1.017
_exptl_crystal_density_method 'not measured'
_exptl_crystal_description plates
_exptl_crystal_F_000 832
_exptl_crystal_size_max 0.46
_exptl_crystal_size_mid 0.40
_exptl_crystal_size_min 0.20
_refine_diff_density_max 0.552
_refine_diff_density_min -0.350
_refine_diff_density_rms 0.086
_refine_ls_extinction_method none
_refine_ls_goodness_of_fit_ref 0.967
_refine_ls_hydrogen_treatment mixed
_refine_ls_matrix_type full
_refine_ls_number_parameters 378
_refine_ls_number_reflns 8819
_refine_ls_number_restraints 0
_refine_ls_restrained_S_all 0.967
_refine_ls_R_factor_all 0.1845
_refine_ls_R_factor_gt 0.0875
_refine_ls_shift/su_max 0.011
_refine_ls_shift/su_mean 0.001
_refine_ls_structure_factor_coef Fsqd
_refine_ls_weighting_details 'calc w=1/[\s^2^(Fo^2^)+(0.0821P)^2^+0.0000P] where P=(Fo^2^+2Fc^2^)/3'
_refine_ls_weighting_scheme calc
_refine_ls_wR_factor_gt 0.1649
_refine_ls_wR_factor_ref 0.2028
_reflns_number_gt 4219
_reflns_number_total 8819
_reflns_threshold_expression >2sigma(I)
_cod_data_source_file om7007524-file001.cif
_cod_data_source_block 23_488j
_cod_depositor_comments
;
The following automatic conversions were performed:

'_symmetry_cell_setting' value 'Triclinic' changed to 'triclinic'
according to /home/saulius/struct/CIF-dictionaries/cif_core.dic
dictionary named 'cif_core.dic' version 2.4.1 from 2010-06-29.

Automatic conversion script
Id: cif_fix_values 1715 2011-07-08 13:25:40Z adriana 
;
_cod_original_sg_symbol_H-M P-1
_cod_database_code 4073947

loop_
_symmetry_equiv_pos_as_xyz
'x, y, z'
'-x, -y, -z'

loop_
_atom_site_label
_atom_site_type_symbol
_atom_site_fract_x
_atom_site_fract_y
_atom_site_fract_z
_atom_site_U_iso_or_equiv
_atom_site_adp_type
_atom_site_occupancy
_atom_site_symmetry_multiplicity
_atom_site_calc_flag
_atom_site_refinement_flags
Si1 Si 0.2437(2) 0.38912(12) 0.27126(11) 0.0351(5) Uani 1 1 d .
Si2 Si 0.2085(2) 0.29481(13) 0.19326(11) 0.0412(5) Uani 1 1 d .
Si3 Si 0.2791(2) 0.14613(12) 0.26772(10) 0.0343(5) Uani 1 1 d .
Si4 Si 0.3925(2) 0.15714(13) 0.37212(11) 0.0392(5) Uani 1 1 d .
Si5 Si 0.4495(2) 0.29589(13) 0.32952(11) 0.0378(5) Uani 1 1 d .
Si6 Si 0.2906(2) 0.52707(13) 0.20081(12) 0.0401(5) Uani 1 1 d .
Si7 Si 0.10257(19) 0.66170(12) 0.18736(10) 0.0321(5) Uani 1 1 d .
Si8 Si -0.1035(2) 0.64806(15) 0.15129(13) 0.0534(6) Uani 1 1 d .
Si9 Si 0.1876(2) 0.76720(14) 0.08197(12) 0.0459(6) Uani 1 1 d .
Si10 Si 0.0459(2) 0.72233(14) 0.30540(12) 0.0475(6) Uani 1 1 d .
Si11 Si 0.0808(2) 0.08918(14) 0.32649(12) 0.0449(5) Uani 1 1 d .
Si12 Si 0.4317(2) 0.04516(14) 0.18675(12) 0.0469(6) Uani 1 1 d .
Si13 Si 0.5066(2) 0.33549(15) 0.44107(13) 0.0519(6) Uani 1 1 d .
C1 C 0.0831(7) 0.4020(5) 0.3546(4) 0.0467(19) Uani 1 1 d .
H1A H 0.0615 0.3438 0.3754 0.070 Uiso 1 1 calc R
H1B H 0.0001 0.4463 0.3323 0.070 Uiso 1 1 calc R
H1C H 0.1055 0.4227 0.3989 0.070 Uiso 1 1 calc R
C2 C 0.3199(9) 0.3030(5) 0.0903(4) 0.066(2) Uani 1 1 d .
H2A H 0.3117 0.2576 0.0628 0.098 Uiso 1 1 calc R
H2B H 0.4202 0.2924 0.0968 0.098 Uiso 1 1 calc R
H2C H 0.2858 0.3633 0.0579 0.098 Uiso 1 1 calc R
C3 C 0.0162(8) 0.3228(5) 0.1772(5) 0.064(2) Uani 1 1 d .
H3A H -0.0106 0.3825 0.1427 0.096 Uiso 1 1 calc R
H3B H -0.0448 0.3228 0.2298 0.096 Uiso 1 1 calc R
H3C H 0.0037 0.2776 0.1510 0.096 Uiso 1 1 calc R
C4 C 0.2667(8) 0.1598(5) 0.4703(4) 0.052(2) Uani 1 1 d .
H4A H 0.2299 0.1065 0.4840 0.078 Uiso 1 1 calc R
H4B H 0.1869 0.2144 0.4641 0.078 Uiso 1 1 calc R
H4C H 0.3181 0.1597 0.5137 0.078 Uiso 1 1 calc R
C5 C 0.5563(8) 0.0601(5) 0.3909(4) 0.056(2) Uani 1 1 d .
H5A H 0.5981 0.0666 0.4357 0.084 Uiso 1 1 calc R
H5B H 0.6264 0.0601 0.3418 0.084 Uiso 1 1 calc R
H5C H 0.5294 0.0033 0.4049 0.084 Uiso 1 1 calc R
C6 C 0.3877(9) 0.5096(5) 0.0971(4) 0.074(3) Uani 1 1 d .
H6A H 0.4409 0.5549 0.0749 0.111 Uiso 1 1 calc R
H6B H 0.3184 0.5157 0.0611 0.111 Uiso 1 1 calc R
H6C H 0.4544 0.4492 0.1015 0.111 Uiso 1 1 calc R
C7 C 0.4212(8) 0.5482(5) 0.2558(5) 0.067(2) Uani 1 1 d .
H7A H 0.5102 0.4995 0.2540 0.100 Uiso 1 1 calc R
H7B H 0.3797 0.5502 0.3124 0.100 Uiso 1 1 calc R
H7C H 0.4416 0.6059 0.2295 0.100 Uiso 1 1 calc R
C8 C -0.0520(11) 0.5737(5) 0.0749(6) 0.097(4) Uani 1 1 d .
H8A H 0.0233 0.5197 0.0928 0.145 Uiso 1 1 calc R
H8B H -0.0166 0.6063 0.0225 0.145 Uiso 1 1 calc R
H8C H -0.1356 0.5560 0.0692 0.145 Uiso 1 1 calc R
C9 C -0.2163(9) 0.6008(8) 0.2395(6) 0.126(5) Uani 1 1 d .
H9A H -0.2999 0.5943 0.2215 0.189 Uiso 1 1 calc R
H9B H -0.2479 0.6415 0.2785 0.189 Uiso 1 1 calc R
H9C H -0.1611 0.5417 0.2653 0.189 Uiso 1 1 calc R
C10 C -0.2157(8) 0.7604(5) 0.1057(5) 0.065(2) Uani 1 1 d .
H10A H -0.3089 0.7548 0.1001 0.097 Uiso 1 1 calc R
H10B H -0.1677 0.7818 0.0521 0.097 Uiso 1 1 calc R
H10C H -0.2292 0.8036 0.1409 0.097 Uiso 1 1 calc R
C11 C 0.1869(9) 0.7429(5) -0.0198(4) 0.069(3) Uani 1 1 d .
H11A H 0.0893 0.7456 -0.0260 0.104 Uiso 1 1 calc R
H11B H 0.2496 0.6826 -0.0240 0.104 Uiso 1 1 calc R
H11C H 0.2214 0.7877 -0.0625 0.104 Uiso 1 1 calc R
C12 C 0.0718(8) 0.8841(4) 0.0845(5) 0.064(2) Uani 1 1 d .
H12A H 0.1075 0.9263 0.0393 0.097 Uiso 1 1 calc R
H12B H 0.0736 0.9004 0.1359 0.097 Uiso 1 1 calc R
H12C H -0.0265 0.8871 0.0796 0.097 Uiso 1 1 calc R
C13 C 0.3734(7) 0.7673(5) 0.0897(4) 0.060(2) Uani 1 1 d .
H13A H 0.4394 0.7085 0.0832 0.090 Uiso 1 1 calc R
H13B H 0.3760 0.7790 0.1430 0.090 Uiso 1 1 calc R
H13C H 0.4020 0.8145 0.0471 0.090 Uiso 1 1 calc R
C14 C -0.1269(9) 0.8142(6) 0.3018(5) 0.079(3) Uani 1 1 d .
H14A H -0.2067 0.7874 0.3098 0.119 Uiso 1 1 calc R
H14B H -0.1247 0.8550 0.2490 0.119 Uiso 1 1 calc R
H14C H -0.1393 0.8480 0.3449 0.119 Uiso 1 1 calc R
C15 C 0.1867(9) 0.7730(6) 0.3146(5) 0.080(3) Uani 1 1 d .
H15A H 0.1671 0.7913 0.3673 0.120 Uiso 1 1 calc R
H15B H 0.1872 0.8258 0.2712 0.120 Uiso 1 1 calc R
H15C H 0.2801 0.7285 0.3101 0.120 Uiso 1 1 calc R
C16 C 0.0281(9) 0.6359(5) 0.3986(4) 0.064(2) Uani 1 1 d .
H16A H 0.1190 0.5891 0.4025 0.096 Uiso 1 1 calc R
H16B H -0.0472 0.6088 0.3962 0.096 Uiso 1 1 calc R
H16C H 0.0033 0.6644 0.4463 0.096 Uiso 1 1 calc R
C17 C 0.0013(8) 0.0625(6) 0.2490(5) 0.066(2) Uani 1 1 d .
H17A H -0.0810 0.0395 0.2752 0.099 Uiso 1 1 calc R
H17B H 0.0729 0.0168 0.2220 0.099 Uiso 1 1 calc R
H17C H -0.0300 0.1173 0.2087 0.099 Uiso 1 1 calc R
C18 C 0.1376(8) -0.0168(5) 0.4030(4) 0.061(2) Uani 1 1 d .
H18A H 0.0564 -0.0425 0.4243 0.091 Uiso 1 1 calc R
H18B H 0.1702 -0.0028 0.4476 0.091 Uiso 1 1 calc R
H18C H 0.2157 -0.0604 0.3771 0.091 Uiso 1 1 calc R
C19 C -0.0622(7) 0.1699(5) 0.3803(4) 0.059(2) Uani 1 1 d .
H19A H -0.0860 0.2287 0.3440 0.088 Uiso 1 1 calc R
H19B H -0.0288 0.1761 0.4283 0.088 Uiso 1 1 calc R
H19C H -0.1474 0.1474 0.3971 0.088 Uiso 1 1 calc R
C20 C 0.4668(8) -0.0728(5) 0.2458(5) 0.067(2) Uani 1 1 d .
H20A H 0.5294 -0.1142 0.2111 0.100 Uiso 1 1 calc R
H20B H 0.3762 -0.0888 0.2645 0.100 Uiso 1 1 calc R
H20C H 0.5133 -0.0775 0.2927 0.100 Uiso 1 1 calc R
C21 C 0.3488(9) 0.0484(6) 0.0963(5) 0.079(3) Uani 1 1 d .
H21A H 0.4044 -0.0023 0.0699 0.118 Uiso 1 1 calc R
H21B H 0.3480 0.1052 0.0579 0.118 Uiso 1 1 calc R
H21C H 0.2505 0.0439 0.1138 0.118 Uiso 1 1 calc R
C22 C 0.6086(8) 0.0698(6) 0.1484(5) 0.065(2) Uani 1 1 d .
H22A H 0.6564 0.0664 0.1944 0.097 Uiso 1 1 calc R
H22B H 0.5939 0.1305 0.1149 0.097 Uiso 1 1 calc R
H22C H 0.6682 0.0255 0.1157 0.097 Uiso 1 1 calc R
C23 C 0.6084(7) 0.2820(5) 0.2467(4) 0.050(2) Uani 1 1 d .
H23A H 0.6895 0.2347 0.2682 0.075 Uiso 1 1 calc R
H23B H 0.6347 0.3390 0.2280 0.075 Uiso 1 1 calc R
H23C H 0.5832 0.2651 0.2012 0.075 Uiso 1 1 calc R
C24 C 0.6524(9) 0.3930(6) 0.4107(5) 0.079(3) Uani 1 1 d .
H24A H 0.6959 0.3892 0.4585 0.118 Uiso 1 1 calc R
H24B H 0.6128 0.4565 0.3869 0.118 Uiso 1 1 calc R
H24C H 0.7251 0.3637 0.3706 0.118 Uiso 1 1 calc R
C25 C 0.5736(9) 0.2330(6) 0.5175(4) 0.069(2) Uani 1 1 d .
H25A H 0.5903 0.2509 0.5649 0.104 Uiso 1 1 calc R
H25B H 0.6634 0.1957 0.4936 0.104 Uiso 1 1 calc R
H25C H 0.5025 0.1984 0.5341 0.104 Uiso 1 1 calc R
C26 C 0.3452(9) 0.4074(6) 0.4935(5) 0.084(3) Uani 1 1 d .
H26A H 0.2705 0.3756 0.5107 0.126 Uiso 1 1 calc R
H26B H 0.3100 0.4641 0.4563 0.126 Uiso 1 1 calc R
H26C H 0.3702 0.4203 0.5412 0.126 Uiso 1 1 calc R

loop_
_atom_site_aniso_label
_atom_site_aniso_U_11
_atom_site_aniso_U_22
_atom_site_aniso_U_33
_atom_site_aniso_U_23
_atom_site_aniso_U_13
_atom_site_aniso_U_12
Si1 0.0360(11) 0.0390(11) 0.0307(10) -0.0040(9) -0.0037(9) -0.0136(9)
Si2 0.0530(13) 0.0440(12) 0.0315(11) -0.0003(9) -0.0170(10) -0.0185(10)
Si3 0.0383(11) 0.0405(11) 0.0243(10) -0.0036(8) -0.0029(8) -0.0136(9)
Si4 0.0458(13) 0.0407(12) 0.0287(10) -0.0023(9) -0.0110(9) -0.0080(10)
Si5 0.0369(12) 0.0459(12) 0.0309(10) -0.0069(9) -0.0072(9) -0.0104(9)
Si6 0.0352(12) 0.0421(12) 0.0399(11) -0.0044(9) 0.0020(9) -0.0130(9)
Si7 0.0330(11) 0.0400(11) 0.0250(10) -0.0066(8) -0.0026(8) -0.0128(9)
Si8 0.0541(14) 0.0649(15) 0.0502(13) 0.0036(11) -0.0242(11) -0.0299(12)
Si9 0.0558(14) 0.0491(13) 0.0337(11) 0.0011(10) -0.0039(10) -0.0239(11)
Si10 0.0569(14) 0.0524(13) 0.0337(11) -0.0149(10) -0.0077(10) -0.0094(11)
Si11 0.0406(12) 0.0456(12) 0.0474(12) -0.0064(10) -0.0004(10) -0.0152(10)
Si12 0.0491(13) 0.0513(13) 0.0413(12) -0.0162(10) 0.0057(10) -0.0167(11)
Si13 0.0526(14) 0.0634(15) 0.0476(13) -0.0216(11) -0.0182(11) -0.0113(12)
C1 0.042(4) 0.058(5) 0.038(4) -0.004(4) 0.005(3) -0.021(4)
C2 0.111(7) 0.064(5) 0.022(4) 0.001(4) -0.009(4) -0.032(5)
C3 0.070(6) 0.064(5) 0.069(6) 0.009(4) -0.041(5) -0.028(5)
C4 0.072(6) 0.054(5) 0.028(4) -0.006(3) -0.006(4) -0.015(4)
C5 0.057(5) 0.056(5) 0.048(5) -0.005(4) -0.013(4) -0.004(4)
C6 0.090(7) 0.055(5) 0.058(5) -0.014(4) 0.040(5) -0.019(5)
C7 0.038(5) 0.066(6) 0.104(7) -0.007(5) -0.022(5) -0.027(4)
C8 0.136(9) 0.058(6) 0.119(8) -0.021(6) -0.082(7) -0.015(6)
C9 0.071(7) 0.205(12) 0.110(8) 0.058(8) -0.043(6) -0.096(8)
C10 0.053(5) 0.086(6) 0.060(5) -0.015(5) -0.021(4) -0.016(5)
C11 0.108(7) 0.082(6) 0.029(4) 0.002(4) -0.002(4) -0.056(6)
C12 0.075(6) 0.047(5) 0.067(6) 0.006(4) -0.019(5) -0.017(4)
C13 0.057(5) 0.071(6) 0.050(5) 0.007(4) 0.003(4) -0.034(4)
C14 0.090(7) 0.088(7) 0.045(5) -0.028(5) -0.004(5) 0.005(5)
C15 0.101(7) 0.085(7) 0.078(6) -0.035(5) -0.035(6) -0.032(6)
C16 0.085(6) 0.074(6) 0.030(4) -0.016(4) -0.009(4) -0.011(5)
C17 0.056(5) 0.087(6) 0.070(6) -0.027(5) 0.002(4) -0.038(5)
C18 0.062(5) 0.052(5) 0.059(5) -0.001(4) 0.007(4) -0.020(4)
C19 0.041(5) 0.060(5) 0.060(5) -0.005(4) 0.012(4) -0.008(4)
C20 0.058(6) 0.066(6) 0.073(6) -0.033(5) 0.018(5) -0.013(4)
C21 0.099(7) 0.100(7) 0.051(5) -0.042(5) 0.005(5) -0.035(6)
C22 0.049(5) 0.090(6) 0.059(5) -0.015(5) 0.012(4) -0.034(5)
C23 0.045(5) 0.056(5) 0.049(5) -0.015(4) -0.004(4) -0.012(4)
C24 0.078(7) 0.077(6) 0.100(7) -0.024(5) -0.044(6) -0.021(5)
C25 0.073(6) 0.096(7) 0.043(5) -0.005(5) -0.027(4) -0.024(5)
C26 0.083(7) 0.103(7) 0.071(6) -0.055(6) -0.031(5) 0.011(6)

loop_
_atom_type_symbol
_atom_type_description
_atom_type_scat_dispersion_real
_atom_type_scat_dispersion_imag
_atom_type_scat_source
C C 0.0033 0.0016 'International Tables Vol C Tables 4.2.6.8 and 6.1.1.4'
H H 0.0000 0.0000 'International Tables Vol C Tables 4.2.6.8 and 6.1.1.4'
Si Si 0.0817 0.0704 'International Tables Vol C Tables 4.2.6.8 and 6.1.1.4'

loop_
_geom_angle_atom_site_label_1
_geom_angle_atom_site_label_2
_geom_angle_atom_site_label_3
_geom_angle
C1 Si1 Si5 109.0(2)
C1 Si1 Si6 114.1(2)
Si5 Si1 Si6 108.65(10)
C1 Si1 Si2 105.5(2)
Si5 Si1 Si2 101.27(10)
Si6 Si1 Si2 117.38(10)
C3 Si2 C2 107.8(4)
C3 Si2 Si3 109.6(2)
C2 Si2 Si3 109.4(3)
C3 Si2 Si1 112.0(3)
C2 Si2 Si1 112.1(3)
Si3 Si2 Si1 105.95(10)
Si12 Si3 Si4 111.66(11)
Si12 Si3 Si11 107.04(10)
Si4 Si3 Si11 108.82(10)
Si12 Si3 Si2 112.42(10)
Si4 Si3 Si2 105.20(10)
Si11 Si3 Si2 111.71(11)
C5 Si4 C4 108.0(3)
C5 Si4 Si5 111.8(3)
C4 Si4 Si5 108.8(2)
C5 Si4 Si3 112.3(2)
C4 Si4 Si3 110.9(2)
Si5 Si4 Si3 105.11(10)
C23 Si5 Si4 107.9(2)
C23 Si5 Si13 110.5(2)
Si4 Si5 Si13 109.15(10)
C23 Si5 Si1 109.0(2)
Si4 Si5 Si1 101.61(10)
Si13 Si5 Si1 117.95(11)
C6 Si6 C7 106.4(4)
C6 Si6 Si7 109.3(3)
C7 Si6 Si7 105.6(3)
C6 Si6 Si1 107.6(3)
C7 Si6 Si1 106.7(3)
Si7 Si6 Si1 120.41(10)
Si8 Si7 Si10 109.97(11)
Si8 Si7 Si9 106.84(10)
Si10 Si7 Si9 107.07(10)
Si8 Si7 Si6 114.61(11)
Si10 Si7 Si6 111.00(10)
Si9 Si7 Si6 106.95(10)
C9 Si8 C8 109.2(5)
C9 Si8 C10 106.9(4)
C8 Si8 C10 108.4(4)
C9 Si8 Si7 112.1(3)
C8 Si8 Si7 109.2(3)
C10 Si8 Si7 110.9(3)
C12 Si9 C13 107.0(4)
C12 Si9 C11 107.2(4)
C13 Si9 C11 108.4(4)
C12 Si9 Si7 111.0(3)
C13 Si9 Si7 112.2(2)
C11 Si9 Si7 110.8(2)
C15 Si10 C16 107.4(4)
C15 Si10 C14 107.6(4)
C16 Si10 C14 108.7(4)
C15 Si10 Si7 110.8(3)
C16 Si10 Si7 112.3(3)
C14 Si10 Si7 109.9(3)
C19 Si11 C17 107.7(4)
C19 Si11 C18 107.2(3)
C17 Si11 C18 108.3(4)
C19 Si11 Si3 112.2(3)
C17 Si11 Si3 111.5(3)
C18 Si11 Si3 109.8(3)
C20 Si12 C22 107.6(4)
C20 Si12 C21 107.3(4)
C22 Si12 C21 107.5(4)
C20 Si12 Si3 110.4(2)
C22 Si12 Si3 112.8(3)
C21 Si12 Si3 111.1(3)
C25 Si13 C24 105.8(4)
C25 Si13 C26 106.8(4)
C24 Si13 C26 110.3(4)
C25 Si13 Si5 110.7(3)
C24 Si13 Si5 112.1(3)
C26 Si13 Si5 110.9(3)

loop_
_geom_bond_atom_site_label_1
_geom_bond_atom_site_label_2
_geom_bond_distance
Si1 C1 1.913(6)
Si1 Si5 2.367(3)
Si1 Si6 2.367(3)
Si1 Si2 2.367(3)
Si2 C3 1.881(7)
Si2 C2 1.886(7)
Si2 Si3 2.365(3)
Si3 Si12 2.352(3)
Si3 Si4 2.356(3)
Si3 Si11 2.359(3)
Si4 C5 1.885(7)
Si4 C4 1.886(7)
Si4 Si5 2.351(3)
Si5 C23 1.897(7)
Si5 Si13 2.363(3)
Si6 C6 1.886(7)
Si6 C7 1.890(7)
Si6 Si7 2.366(3)
Si7 Si8 2.330(3)
Si7 Si10 2.341(3)
Si7 Si9 2.364(3)
Si8 C9 1.843(9)
Si8 C8 1.863(8)
Si8 C10 1.869(8)
Si9 C12 1.866(7)
Si9 C13 1.872(7)
Si9 C11 1.874(7)
Si10 C15 1.857(8)
Si10 C16 1.858(7)
Si10 C14 1.881(8)
Si11 C19 1.855(7)
Si11 C17 1.857(8)
Si11 C18 1.877(7)
Si12 C20 1.867(8)
Si12 C22 1.871(7)
Si12 C21 1.875(8)
Si13 C25 1.862(8)
Si13 C24 1.864(8)
Si13 C26 1.865(8)

loop_
_geom_torsion_atom_site_label_1
_geom_torsion_atom_site_label_2
_geom_torsion_atom_site_label_3
_geom_torsion_atom_site_label_4
_geom_torsion
C1 Si1 Si2 C3 40.5(3)
Si5 Si1 Si2 C3 154.0(3)
Si6 Si1 Si2 C3 -87.9(3)
C1 Si1 Si2 C2 161.7(3)
Si5 Si1 Si2 C2 -84.7(3)
Si6 Si1 Si2 C2 33.3(3)
C1 Si1 Si2 Si3 -79.0(2)
Si5 Si1 Si2 Si3 34.54(12)
Si6 Si1 Si2 Si3 152.59(11)
C3 Si2 Si3 Si12 106.8(3)
C2 Si2 Si3 Si12 -11.2(3)
Si1 Si2 Si3 Si12 -132.19(11)
C3 Si2 Si3 Si4 -131.5(3)
C2 Si2 Si3 Si4 110.5(3)
Si1 Si2 Si3 Si4 -10.46(13)
C3 Si2 Si3 Si11 -13.6(3)
C2 Si2 Si3 Si11 -131.6(3)
Si1 Si2 Si3 Si11 107.44(12)
Si12 Si3 Si4 C5 -17.6(3)
Si11 Si3 Si4 C5 100.3(3)
Si2 Si3 Si4 C5 -139.8(3)
Si12 Si3 Si4 C4 -138.5(3)
Si11 Si3 Si4 C4 -20.6(3)
Si2 Si3 Si4 C4 99.3(3)
Si12 Si3 Si4 Si5 104.13(12)
Si11 Si3 Si4 Si5 -137.94(10)
Si2 Si3 Si4 Si5 -18.10(12)
C5 Si4 Si5 C23 47.2(3)
C4 Si4 Si5 C23 166.3(3)
Si3 Si4 Si5 C23 -74.9(2)
C5 Si4 Si5 Si13 -73.0(3)
C4 Si4 Si5 Si13 46.1(3)
Si3 Si4 Si5 Si13 164.93(10)
C5 Si4 Si5 Si1 161.8(3)
C4 Si4 Si5 Si1 -79.2(3)
Si3 Si4 Si5 Si1 39.63(12)
C1 Si1 Si5 C23 179.4(3)
Si6 Si1 Si5 C23 -55.7(3)
Si2 Si1 Si5 C23 68.5(3)
C1 Si1 Si5 Si4 65.7(3)
Si6 Si1 Si5 Si4 -169.40(9)
Si2 Si1 Si5 Si4 -45.20(11)
C1 Si1 Si5 Si13 -53.5(3)
Si6 Si1 Si5 Si13 71.39(14)
Si2 Si1 Si5 Si13 -164.41(11)
C1 Si1 Si6 C6 -154.7(4)
Si5 Si1 Si6 C6 83.4(3)
Si2 Si1 Si6 C6 -30.6(3)
C1 Si1 Si6 C7 91.4(4)
Si5 Si1 Si6 C7 -30.5(3)
Si2 Si1 Si6 C7 -144.5(3)
C1 Si1 Si6 Si7 -28.7(3)
Si5 Si1 Si6 Si7 -150.58(11)
Si2 Si1 Si6 Si7 95.41(14)
C6 Si6 Si7 Si8 80.3(3)
C7 Si6 Si7 Si8 -165.5(3)
Si1 Si6 Si7 Si8 -44.89(15)
C6 Si6 Si7 Si10 -154.4(3)
C7 Si6 Si7 Si10 -40.2(3)
Si1 Si6 Si7 Si10 80.43(14)
C6 Si6 Si7 Si9 -37.9(3)
C7 Si6 Si7 Si9 76.3(3)
Si1 Si6 Si7 Si9 -163.10(11)
Si10 Si7 Si8 C9 -44.3(4)
Si9 Si7 Si8 C9 -160.2(4)
Si6 Si7 Si8 C9 81.5(4)
Si10 Si7 Si8 C8 -165.5(3)
Si9 Si7 Si8 C8 78.7(3)
Si6 Si7 Si8 C8 -39.6(3)
Si10 Si7 Si8 C10 75.1(3)
Si9 Si7 Si8 C10 -40.8(3)
Si6 Si7 Si8 C10 -159.0(3)
Si8 Si7 Si9 C12 73.0(3)
Si10 Si7 Si9 C12 -44.8(3)
Si6 Si7 Si9 C12 -163.8(3)
Si8 Si7 Si9 C13 -167.3(3)
Si10 Si7 Si9 C13 74.9(3)
Si6 Si7 Si9 C13 -44.2(3)
Si8 Si7 Si9 C11 -46.0(3)
Si10 Si7 Si9 C11 -163.8(3)
Si6 Si7 Si9 C11 77.2(3)
Si8 Si7 Si10 C15 -159.0(3)
Si9 Si7 Si10 C15 -43.2(3)
Si6 Si7 Si10 C15 73.2(3)
Si8 Si7 Si10 C16 80.9(3)
Si9 Si7 Si10 C16 -163.4(3)
Si6 Si7 Si10 C16 -47.0(3)
Si8 Si7 Si10 C14 -40.2(3)
Si9 Si7 Si10 C14 75.5(3)
Si6 Si7 Si10 C14 -168.1(3)
Si12 Si3 Si11 C19 -171.7(3)
Si4 Si3 Si11 C19 67.5(3)
Si2 Si3 Si11 C19 -48.2(3)
Si12 Si3 Si11 C17 -50.8(3)
Si4 Si3 Si11 C17 -171.6(3)
Si2 Si3 Si11 C17 72.7(3)
Si12 Si3 Si11 C18 69.2(3)
Si4 Si3 Si11 C18 -51.6(3)
Si2 Si3 Si11 C18 -167.3(3)
Si4 Si3 Si12 C20 68.5(3)
Si11 Si3 Si12 C20 -50.5(3)
Si2 Si3 Si12 C20 -173.5(3)
Si4 Si3 Si12 C22 -51.9(3)
Si11 Si3 Si12 C22 -170.9(3)
Si2 Si3 Si12 C22 66.1(3)
Si4 Si3 Si12 C21 -172.6(3)
Si11 Si3 Si12 C21 68.4(3)
Si2 Si3 Si12 C21 -54.7(3)
C23 Si5 Si13 C25 -92.5(4)
Si4 Si5 Si13 C25 25.9(3)
Si1 Si5 Si13 C25 141.1(3)
C23 Si5 Si13 C24 25.3(4)
Si4 Si5 Si13 C24 143.8(3)
Si1 Si5 Si13 C24 -101.0(3)
C23 Si5 Si13 C26 149.1(4)
Si4 Si5 Si13 C26 -92.4(3)
Si1 Si5 Si13 C26 22.7(4)
